data_7037616
loop_
_publ_author_name
'Hu, Xiaohui'
'Dai, Shengyu'
'Chen, Changle'

_publ_section_title
;
 Ethylene polymerization by salicylaldimine nickel(ii) complexes
 containing a dibenzhydryl moiety.
;
_journal_issue 4
_journal_name_full 'Dalton transactions (Cambridge, England : 2003)'
_journal_page_first 1496
_journal_page_last 1503
_journal_paper_doi 10.1039/c5dt04408a
_journal_volume 45
_journal_year 2016
_chemical_formula_sum 'C52 H60 N Ni O P'
_chemical_formula_weight 804.69
_chemical_name_systematic
;
 ?
;
_chemical_properties_physical 'Air-sensitive, Moisture-sensitive, Efflorescent, Oxygen-sensitive'
_space_group_crystal_system monoclinic
_space_group_IT_number 14
_space_group_name_Hall '-P 2yn'
_space_group_name_H-M_alt 'P 1 21/n 1'
_symmetry_space_group_name_Hall '-P 2yn'
_symmetry_space_group_name_H-M 'P 1 21/n 1'
_atom_sites_solution_hydrogens geom
_audit_creation_method SHELXL-2013
_audit_update_record
;
2015-07-27 deposited with the CCDC.
2015-12-03 downloaded from the CCDC.
;
_cell_angle_alpha 90
_cell_angle_beta 97.853(4)
_cell_angle_gamma 90
_cell_formula_units_Z 4
_cell_length_a 10.7570(5)
_cell_length_b 16.9845(6)
_cell_length_c 25.3737(10)
_cell_measurement_reflns_used 4539
_cell_measurement_temperature 291(2)
_cell_measurement_theta_max 29.0920
_cell_measurement_theta_min 2.8890
_cell_volume 4592.4(3)
_computing_cell_refinement 'CrysAlisPro (Agilent Technologies)'
_computing_data_collection 'CrysAlisPro (Agilent Technologies)'
_computing_data_reduction 'CrysAlisPro (Agilent Technologies)'
_computing_molecular_graphics 'Ortep-3 (L. J. Farrugia, 2001)'
_computing_publication_material SHELXL-2013
_computing_structure_refinement 'SHELXL-2013 (Sheldrick, 2013)'
_computing_structure_solution 'SHELXS-97 (Sheldrick, 1997)'
_diffrn_ambient_temperature 291(2)
_diffrn_detector_area_resol_mean 15.9149
_diffrn_measured_fraction_theta_full 0.998
_diffrn_measured_fraction_theta_max 0.852
_diffrn_measurement_device_type 'Gemini S Ultra, Agilent Technologies'
_diffrn_measurement_method '\w scans'
_diffrn_radiation_type MoK\a
_diffrn_radiation_wavelength 0.71073
_diffrn_reflns_av_R_equivalents 0.0372
_diffrn_reflns_av_unetI/netI 0.0602
_diffrn_reflns_laue_measured_fraction_full 0.998
_diffrn_reflns_laue_measured_fraction_max 0.852
_diffrn_reflns_limit_h_max 12
_diffrn_reflns_limit_h_min -14
_diffrn_reflns_limit_k_max 20
_diffrn_reflns_limit_k_min -21
_diffrn_reflns_limit_l_max 31
_diffrn_reflns_limit_l_min -30
_diffrn_reflns_number 25593
_diffrn_reflns_point_group_measured_fraction_full 0.998
_diffrn_reflns_point_group_measured_fraction_max 0.852
_diffrn_reflns_theta_full 25.242
_diffrn_reflns_theta_max 29.156
_diffrn_reflns_theta_min 2.895
_diffrn_source 'Enhance (Mo) X-ray Source'
_exptl_absorpt_coefficient_mu 0.494
_exptl_absorpt_correction_T_max 1.00000
_exptl_absorpt_correction_T_min 0.98917
_exptl_absorpt_correction_type multi-scan
_exptl_absorpt_process_details
;
CrysAlisPro, Agilent Technologies,
Version 1.171.36.21 (release 14-08-2012 CrysAlis171 .NET)
(compiled Sep 14 2012,17:21:16)
Empirical absorption correction using spherical harmonics,
 implemented in SCALE3 ABSPACK scaling algorithm.
;
_exptl_crystal_colour Yellow
_exptl_crystal_density_diffrn 1.164
_exptl_crystal_description block
_exptl_crystal_F_000 1720
_exptl_crystal_recrystallization_method 'Re-crystallisation from solvent: Toluene/Hexane'
_exptl_crystal_size_max 0.360
_exptl_crystal_size_mid 0.320
_exptl_crystal_size_min 0.220
_refine_diff_density_max 0.363
_refine_diff_density_min -0.324
_refine_diff_density_rms 0.049
_refine_ls_extinction_method none
_refine_ls_goodness_of_fit_ref 1.018
_refine_ls_hydrogen_treatment constr
_refine_ls_matrix_type full
_refine_ls_number_parameters 522
_refine_ls_number_reflns 10561
_refine_ls_number_restraints 18
_refine_ls_restrained_S_all 1.027
_refine_ls_R_factor_all 0.1041
_refine_ls_R_factor_gt 0.0570
_refine_ls_shift/su_max 0.001
_refine_ls_shift/su_mean 0.000
_refine_ls_structure_factor_coef Fsqd
_refine_ls_weighting_details 'w=1/[\s^2^(Fo^2^)+(0.0593P)^2^+1.5941P] where P=(Fo^2^+2Fc^2^)/3'
_refine_ls_weighting_scheme calc
_refine_ls_wR_factor_gt 0.1247
_refine_ls_wR_factor_ref 0.1468
_reflns_Friedel_coverage 0.000
_reflns_number_gt 6651
_reflns_number_total 10561
_reflns_threshold_expression 'I > 2\s(I)'
_cod_data_source_file c5dt04408a2.cif
_cod_data_source_block shelxl
_cod_depositor_comments 'Adding full bibliography for 7037615--7037616.cif.'
_cod_database_code 7037616
_shelx_space_group_comment
;
The symmetry employed for this shelxl refinement is uniquely defined
by the following loop, which should always be used as a source of
symmetry information in preference to the above space-group names.
They are only intended as comments.
;
_shelx_estimated_absorpt_t_min 0.842
_shelx_estimated_absorpt_t_max 0.899
_shelxl_version_number 2013-4

loop_
_space_group_symop_operation_xyz
'x, y, z'
'-x+1/2, y+1/2, -z+1/2'
'-x, -y, -z'
'x-1/2, -y-1/2, z-1/2'

loop_
_atom_site_label
_atom_site_type_symbol
_atom_site_fract_x
_atom_site_fract_y
_atom_site_fract_z
_atom_site_U_iso_or_equiv
_atom_site_adp_type
_atom_site_occupancy
_atom_site_site_symmetry_order
_atom_site_calc_flag
_atom_site_refinement_flags_posn
_atom_site_refinement_flags_adp
_atom_site_refinement_flags_occupancy
_atom_site_disorder_assembly
_atom_site_disorder_group
Ni1 Ni 0.66448(3) 0.15711(2) 0.56398(2) 0.04098(12) Uani 1 1 d . . . . .
P1 P 0.77001(9) 0.05046(5) 0.57639(4) 0.0652(3) Uani 1 1 d . . . . .
O1 O 0.65547(18) 0.13952(10) 0.48848(7) 0.0470(5) Uani 1 1 d . . . . .
N1 N 0.5575(2) 0.24865(12) 0.55399(8) 0.0378(5) Uani 1 1 d . . . . .
C22 C 0.4453(3) 0.29927(15) 0.62530(10) 0.0418(6) Uani 1 1 d . . . . .
C24 C 0.7503(3) 0.36320(15) 0.57523(11) 0.0421(6) Uani 1 1 d . . . . .
H24 H 0.7740 0.3078 0.5727 0.050 Uiso 1 1 calc R U . . .
C20 C 0.5261(3) 0.41343(15) 0.67657(11) 0.0459(7) Uani 1 1 d . . . . .
C21 C 0.4375(3) 0.35507(15) 0.66525(11) 0.0465(7) Uani 1 1 d . . . . .
H21 H 0.3704 0.3527 0.6848 0.056 Uiso 1 1 calc R U . . .
C2 C 0.4863(2) 0.22592(14) 0.45898(10) 0.0373(6) Uani 1 1 d . . . . .
C26 C 0.7449(3) 0.34424(18) 0.47671(12) 0.0513(7) Uani 1 1 d . . . . .
H26 H 0.7851 0.2963 0.4843 0.062 Uiso 1 1 calc R U . . .
C4 C 0.5822(3) 0.14734(16) 0.39506(11) 0.0466(7) Uani 1 1 d . . . . .
C19 C 0.6251(3) 0.41682(15) 0.64680(11) 0.0445(7) Uani 1 1 d . . . . .
H19 H 0.6851 0.4562 0.6541 0.053 Uiso 1 1 calc R U . . .
C25 C 0.7164(2) 0.39103(16) 0.51798(11) 0.0441(6) Uani 1 1 d . . . . .
C44 C 0.2480(3) 0.25241(17) 0.56804(12) 0.0477(7) Uani 1 1 d . . . . .
C1 C 0.4883(2) 0.26412(15) 0.50926(10) 0.0384(6) Uani 1 1 d . . . . .
H1 H 0.4324 0.3057 0.5100 0.046 Uiso 1 1 calc R U . . .
C6 C 0.3911(3) 0.22648(16) 0.36646(11) 0.0463(7) Uani 1 1 d . . . . .
C30 C 0.6572(3) 0.46257(18) 0.50536(13) 0.0566(8) Uani 1 1 d . . . . .
H30 H 0.6363 0.4949 0.5324 0.068 Uiso 1 1 calc R U . . .
C18 C 0.6372(2) 0.36314(14) 0.60642(10) 0.0384(6) Uani 1 1 d . . . . .
C7 C 0.3953(3) 0.25251(16) 0.41785(11) 0.0445(6) Uani 1 1 d . . . . .
H7 H 0.3360 0.2890 0.4257 0.053 Uiso 1 1 calc R U . . .
C3 C 0.5769(2) 0.16907(15) 0.44954(10) 0.0394(6) Uani 1 1 d . . . . .
C38 C 0.2960(3) 0.20648(17) 0.66439(12) 0.0557(8) Uani 1 1 d . . . . .
C5 C 0.4881(3) 0.17543(17) 0.35693(11) 0.0505(7) Uani 1 1 d . . . . .
H5 H 0.4894 0.1590 0.3220 0.061 Uiso 1 1 calc R U . . .
C37 C 0.3490(3) 0.23324(16) 0.61429(11) 0.0471(7) Uani 1 1 d . . . . .
H37 H 0.3950 0.1880 0.6028 0.057 Uiso 1 1 calc R U . . .
C32 C 0.8647(3) 0.40345(18) 0.60545(12) 0.0503(7) Uani 1 1 d . . . . .
C17 C 0.5449(2) 0.30512(14) 0.59563(10) 0.0377(6) Uani 1 1 d . . . . .
C12 C 0.2901(3) 0.25421(19) 0.32172(12) 0.0579(8) Uani 1 1 d . . . . .
C23 C 0.5170(3) 0.47041(19) 0.72207(13) 0.0640(9) Uani 1 1 d . . . . .
H23A H 0.5855 0.5071 0.7245 0.096 Uiso 1 1 calc R U . . .
H23B H 0.5208 0.4416 0.7548 0.096 Uiso 1 1 calc R U . . .
H23C H 0.4390 0.4985 0.7156 0.096 Uiso 1 1 calc R U . . .
C45 C 0.1956(3) 0.32689(19) 0.56094(13) 0.0606(8) Uani 1 1 d . . . . .
H45 H 0.2212 0.3667 0.5852 0.073 Uiso 1 1 calc R U . . .
C27 C 0.7148(3) 0.3674(2) 0.42423(13) 0.0684(9) Uani 1 1 d . . . . .
H27 H 0.7333 0.3348 0.3969 0.082 Uiso 1 1 calc R U . . .
C28 C 0.6577(3) 0.4386(2) 0.41256(14) 0.0761(11) Uani 1 1 d . . . . .
H28 H 0.6385 0.4545 0.3773 0.091 Uiso 1 1 calc R U . . .
C49 C 0.2055(3) 0.1947(2) 0.53149(13) 0.0604(8) Uani 1 1 d . . . . .
H49 H 0.2384 0.1442 0.5358 0.072 Uiso 1 1 calc R U . . .
C29 C 0.6289(3) 0.4862(2) 0.45252(15) 0.0692(10) Uani 1 1 d . . . . .
H29 H 0.5903 0.5345 0.4444 0.083 Uiso 1 1 calc R U . . .
C8 C 0.6887(3) 0.0955(2) 0.37941(12) 0.0651(9) Uani 1 1 d . . . . .
C33 C 0.9310(3) 0.3656(2) 0.64816(13) 0.0677(9) Uani 1 1 d . . . . .
H33 H 0.9039 0.3163 0.6579 0.081 Uiso 1 1 calc R U . . .
C48 C 0.1156(3) 0.2107(3) 0.48898(15) 0.0780(11) Uani 1 1 d . . . . .
H48 H 0.0886 0.1710 0.4649 0.094 Uiso 1 1 calc R U . . .
C31 C 0.9090(3) 0.4762(2) 0.59214(17) 0.0805(11) Uani 1 1 d . . . . .
H31 H 0.8674 0.5036 0.5633 0.097 Uiso 1 1 calc R U . . .
C47 C 0.0659(3) 0.2843(3) 0.48181(15) 0.0768(11) Uani 1 1 d . . . . .
H47 H 0.0057 0.2950 0.4527 0.092 Uiso 1 1 calc R U . . .
C34 C 1.0367(4) 0.3981(3) 0.67720(16) 0.0877(12) Uani 1 1 d . . . . .
H34 H 1.0795 0.3709 0.7059 0.105 Uiso 1 1 calc R U . . .
C46 C 0.1050(3) 0.3423(2) 0.51772(16) 0.0733(10) Uani 1 1 d . . . . .
H46 H 0.0705 0.3925 0.5131 0.088 Uiso 1 1 calc R U . . .
C9 C 0.8152(4) 0.1349(3) 0.39861(16) 0.0876(12) Uani 1 1 d . . . . .
H9A H 0.8219 0.1830 0.3793 0.131 Uiso 1 1 calc R U . . .
H9B H 0.8822 0.1001 0.3926 0.131 Uiso 1 1 calc R U . . .
H9C H 0.8208 0.1462 0.4359 0.131 Uiso 1 1 calc R U . . .
C43 C 0.1695(4) 0.2030(2) 0.66746(16) 0.0873(12) Uani 1 1 d . . . . .
H43 H 0.1125 0.2179 0.6383 0.105 Uiso 1 1 calc R U . . .
C39 C 0.3764(4) 0.1827(3) 0.70841(16) 0.0916(13) Uani 1 1 d . . . . .
H39 H 0.4624 0.1827 0.7073 0.110 Uiso 1 1 calc R U . . .
C10 C 0.6809(4) 0.0134(2) 0.40359(16) 0.0954(14) Uani 1 1 d . . . . .
H10A H 0.6882 0.0176 0.4416 0.143 Uiso 1 1 calc R U . . .
H10B H 0.7478 -0.0188 0.3941 0.143 Uiso 1 1 calc R U . . .
H10C H 0.6018 -0.0102 0.3902 0.143 Uiso 1 1 calc R U . . .
C40 C 0.3305(6) 0.1585(3) 0.75486(18) 0.1169(19) Uani 1 1 d . . . . .
H40 H 0.3866 0.1439 0.7844 0.140 Uiso 1 1 calc R U . . .
C11 C 0.6808(4) 0.0848(3) 0.31879(14) 0.1044(16) Uani 1 1 d . . . . .
H11A H 0.6047 0.0574 0.3056 0.157 Uiso 1 1 calc R U . . .
H11B H 0.7516 0.0548 0.3109 0.157 Uiso 1 1 calc R U . . .
H11C H 0.6810 0.1355 0.3020 0.157 Uiso 1 1 calc R U . . .
C16 C 0.6893(4) 0.1676(2) 0.64073(13) 0.0858(13) Uani 1 1 d . . . . .
H16A H 0.6548 0.1225 0.6563 0.129 Uiso 1 1 calc R U . . .
H16B H 0.6480 0.2143 0.6506 0.129 Uiso 1 1 calc R U . . .
H16C H 0.7775 0.1711 0.6533 0.129 Uiso 1 1 calc R U . . .
C42 C 0.1258(5) 0.1774(3) 0.7138(2) 0.1138(17) Uani 1 1 d . . . . .
H42 H 0.0399 0.1746 0.7150 0.137 Uiso 1 1 calc R U . . .
C35 C 1.0776(4) 0.4701(3) 0.6636(2) 0.1008(15) Uani 1 1 d . . . . .
H35 H 1.1482 0.4927 0.6830 0.121 Uiso 1 1 calc R U . . .
C41 C 0.2076(6) 0.1563(3) 0.75724(19) 0.1174(19) Uani 1 1 d . . . . .
H41 H 0.1779 0.1404 0.7883 0.141 Uiso 1 1 calc R U . . .
C51 C 0.8967(4) 0.0409(3) 0.5362(2) 0.1136(17) Uani 1 1 d . . . . .
H51A H 0.8648 0.0502 0.4995 0.170 Uiso 1 1 calc R U . . .
H51B H 0.9311 -0.0113 0.5401 0.170 Uiso 1 1 calc R U . . .
H51C H 0.9610 0.0786 0.5478 0.170 Uiso 1 1 calc R U . . .
C36 C 1.0144(4) 0.5084(3) 0.6214(2) 0.1093(17) Uani 1 1 d . . . . .
H36 H 1.0426 0.5575 0.6119 0.131 Uiso 1 1 calc R U . . .
C50 C 0.6706(5) -0.0338(2) 0.5540(2) 0.1223(19) Uani 1 1 d . . . . .
H50A H 0.6147 -0.0446 0.5796 0.183 Uiso 1 1 calc R U . . .
H50B H 0.7223 -0.0791 0.5506 0.183 Uiso 1 1 calc R U . . .
H50C H 0.6226 -0.0220 0.5202 0.183 Uiso 1 1 calc R U . . .
C52 C 0.8424(8) 0.0168(4) 0.6396(2) 0.212(4) Uani 1 1 d . . . . .
H52A H 0.8999 0.0561 0.6555 0.318 Uiso 1 1 calc R U . . .
H52B H 0.8872 -0.0311 0.6353 0.318 Uiso 1 1 calc R U . . .
H52C H 0.7793 0.0073 0.6622 0.318 Uiso 1 1 calc R U . . .
C13 C 0.1600(5) 0.2443(5) 0.3393(2) 0.102(2) Uani 0.681(4) 1 d . U P A 2
H13A H 0.1469 0.1899 0.3473 0.154 Uiso 0.681(4) 1 calc R U P A 2
H13B H 0.0967 0.2611 0.3112 0.154 Uiso 0.681(4) 1 calc R U P A 2
H13C H 0.1552 0.2755 0.3705 0.154 Uiso 0.681(4) 1 calc R U P A 2
C14 C 0.2862(7) 0.2043(4) 0.2707(3) 0.097(2) Uani 0.681(4) 1 d . U P A 2
H14A H 0.2707 0.1503 0.2787 0.146 Uiso 0.681(4) 1 calc R U P A 2
H14B H 0.3652 0.2085 0.2572 0.146 Uiso 0.681(4) 1 calc R U P A 2
H14C H 0.2203 0.2232 0.2444 0.146 Uiso 0.681(4) 1 calc R U P A 2
C15 C 0.3128(8) 0.3383(4) 0.3086(3) 0.114(3) Uani 0.681(4) 1 d . U P A 2
H15A H 0.2494 0.3555 0.2806 0.171 Uiso 0.681(4) 1 calc R U P A 2
H15B H 0.3939 0.3433 0.2972 0.171 Uiso 0.681(4) 1 calc R U P A 2
H15C H 0.3096 0.3703 0.3396 0.171 Uiso 0.681(4) 1 calc R U P A 2
C13' C 0.2062(12) 0.3247(11) 0.3411(5) 0.102(2) Uani 0.319(4) 1 d . . P A 1
H13D H 0.2604 0.3652 0.3577 0.154 Uiso 0.319(4) 1 calc R U P A 1
H13E H 0.1549 0.3046 0.3662 0.154 Uiso 0.319(4) 1 calc R U P A 1
H13F H 0.1535 0.3463 0.3110 0.154 Uiso 0.319(4) 1 calc R U P A 1
C15' C 0.3644(16) 0.2952(9) 0.2789(7) 0.114(3) Uani 0.319(4) 1 d . . P A 1
H15D H 0.4084 0.3405 0.2946 0.171 Uiso 0.319(4) 1 calc R U P A 1
H15E H 0.3061 0.3113 0.2488 0.171 Uiso 0.319(4) 1 calc R U P A 1
H15F H 0.4234 0.2586 0.2676 0.171 Uiso 0.319(4) 1 calc R U P A 1
C14' C 0.2169(15) 0.1877(9) 0.2970(6) 0.097(2) Uani 0.319(4) 1 d . . P A 1
H14D H 0.1545 0.2068 0.2693 0.146 Uiso 0.319(4) 1 calc R U P A 1
H14E H 0.1766 0.1610 0.3234 0.146 Uiso 0.319(4) 1 calc R U P A 1
H14F H 0.2718 0.1518 0.2823 0.146 Uiso 0.319(4) 1 calc R U P A 1

loop_
_atom_site_aniso_label
_atom_site_aniso_U_11
_atom_site_aniso_U_22
_atom_site_aniso_U_33
_atom_site_aniso_U_23
_atom_site_aniso_U_13
_atom_site_aniso_U_12
Ni1 0.0506(2) 0.03887(19) 0.03096(19) -0.00113(15) -0.00334(14) 0.00666(15)
P1 0.0834(7) 0.0576(5) 0.0521(5) 0.0078(4) 0.0006(4) 0.0276(4)
O1 0.0566(12) 0.0495(11) 0.0321(10) -0.0048(8) -0.0038(8) 0.0154(9)
N1 0.0462(13) 0.0358(11) 0.0303(12) -0.0021(9) 0.0012(9) 0.0015(9)
C22 0.0541(17) 0.0368(14) 0.0344(15) 0.0001(11) 0.0057(12) 0.0007(12)
C24 0.0467(16) 0.0395(14) 0.0388(15) -0.0024(11) 0.0012(12) 0.0006(11)
C20 0.0657(19) 0.0406(15) 0.0308(15) -0.0045(12) 0.0043(13) 0.0049(13)
C21 0.0564(18) 0.0465(16) 0.0383(16) -0.0024(12) 0.0127(13) 0.0010(13)
C2 0.0412(15) 0.0389(14) 0.0300(13) -0.0017(11) -0.0014(11) 0.0012(11)
C26 0.0513(18) 0.0585(18) 0.0458(17) 0.0014(14) 0.0124(13) 0.0018(14)
C4 0.0548(18) 0.0517(16) 0.0320(15) -0.0060(12) 0.0015(12) 0.0062(13)
C19 0.0536(17) 0.0378(14) 0.0398(16) -0.0040(12) -0.0020(13) -0.0024(12)
C25 0.0392(15) 0.0515(16) 0.0411(16) 0.0020(13) 0.0037(12) -0.0010(12)
C44 0.0485(17) 0.0502(16) 0.0461(17) 0.0008(13) 0.0132(13) -0.0040(13)
C1 0.0396(15) 0.0368(13) 0.0377(15) -0.0008(11) 0.0019(11) 0.0028(11)
C6 0.0498(17) 0.0507(16) 0.0351(15) 0.0034(13) -0.0056(12) -0.0024(13)
C30 0.0582(19) 0.0598(19) 0.0518(19) 0.0054(15) 0.0077(15) 0.0085(15)
C18 0.0457(16) 0.0370(14) 0.0316(14) 0.0011(11) 0.0021(11) 0.0035(11)
C7 0.0426(16) 0.0463(15) 0.0432(16) 0.0004(13) 0.0002(12) 0.0025(12)
C3 0.0437(15) 0.0402(14) 0.0322(14) -0.0017(11) -0.0026(11) 0.0005(11)
C38 0.074(2) 0.0466(17) 0.0471(18) 0.0027(14) 0.0087(15) -0.0141(15)
C5 0.0612(19) 0.0587(18) 0.0298(15) -0.0068(13) -0.0005(13) 0.0005(14)
C37 0.0570(18) 0.0412(15) 0.0434(17) -0.0008(13) 0.0079(13) -0.0034(13)
C32 0.0432(16) 0.0594(18) 0.0477(18) -0.0092(14) 0.0045(13) 0.0012(14)
C17 0.0479(16) 0.0351(13) 0.0283(13) -0.0007(11) -0.0013(11) 0.0071(11)
C12 0.063(2) 0.068(2) 0.0370(17) 0.0054(15) -0.0103(14) 0.0072(16)
C23 0.085(2) 0.062(2) 0.0460(19) -0.0181(16) 0.0127(16) -0.0026(17)
C45 0.064(2) 0.061(2) 0.057(2) -0.0025(16) 0.0107(16) 0.0060(16)
C27 0.080(2) 0.084(2) 0.0434(19) 0.0023(18) 0.0194(17) 0.000(2)
C28 0.079(3) 0.105(3) 0.044(2) 0.023(2) 0.0080(17) 0.008(2)
C49 0.062(2) 0.0595(19) 0.058(2) -0.0058(16) 0.0021(16) -0.0054(16)
C29 0.068(2) 0.076(2) 0.064(2) 0.0273(19) 0.0098(18) 0.0155(18)
C8 0.080(2) 0.076(2) 0.0384(18) -0.0103(16) 0.0056(16) 0.0262(19)
C33 0.062(2) 0.088(2) 0.050(2) -0.0006(18) -0.0035(16) -0.0066(18)
C48 0.066(2) 0.095(3) 0.069(3) -0.014(2) -0.0047(19) -0.008(2)
C31 0.068(2) 0.069(2) 0.099(3) 0.004(2) -0.009(2) -0.0122(19)
C47 0.051(2) 0.115(3) 0.062(2) 0.002(2) 0.0010(17) 0.006(2)
C34 0.067(3) 0.127(4) 0.062(3) -0.019(2) -0.0155(19) -0.001(3)
C46 0.066(2) 0.083(3) 0.072(3) 0.012(2) 0.0111(19) 0.0216(19)
C9 0.067(3) 0.121(3) 0.076(3) -0.007(2) 0.016(2) 0.026(2)
C43 0.083(3) 0.113(3) 0.069(3) 0.021(2) 0.023(2) -0.007(2)
C39 0.093(3) 0.110(3) 0.068(3) 0.037(2) -0.003(2) -0.030(2)
C10 0.131(4) 0.071(2) 0.081(3) -0.017(2) 0.003(3) 0.039(2)
C40 0.135(5) 0.136(4) 0.071(3) 0.050(3) -0.016(3) -0.057(4)
C11 0.125(4) 0.143(4) 0.045(2) -0.022(2) 0.008(2) 0.062(3)
C16 0.140(4) 0.077(2) 0.0352(18) -0.0018(17) -0.010(2) 0.053(2)
C42 0.108(4) 0.159(5) 0.082(3) 0.026(3) 0.042(3) -0.022(3)
C35 0.063(3) 0.122(4) 0.111(4) -0.049(3) -0.011(2) -0.016(3)
C41 0.161(5) 0.127(4) 0.066(3) 0.023(3) 0.022(3) -0.062(4)
C51 0.084(3) 0.119(4) 0.143(5) 0.022(3) 0.032(3) 0.040(3)
C36 0.087(3) 0.082(3) 0.149(5) -0.007(3) -0.018(3) -0.032(2)
C50 0.145(5) 0.060(3) 0.170(6) 0.002(3) 0.049(4) -0.003(3)
C52 0.363(11) 0.175(6) 0.080(4) 0.014(4) -0.035(5) 0.182(7)
C13 0.060(3) 0.172(6) 0.069(3) 0.028(4) -0.014(3) 0.023(4)
C14 0.100(5) 0.122(4) 0.058(4) -0.010(3) -0.031(3) 0.021(4)
C15 0.138(6) 0.090(5) 0.098(5) 0.041(4) -0.039(4) 0.008(4)
C13' 0.060(3) 0.172(6) 0.069(3) 0.028(4) -0.014(3) 0.023(4)
C15' 0.138(6) 0.090(5) 0.098(5) 0.041(4) -0.039(4) 0.008(4)
C14' 0.100(5) 0.122(4) 0.058(4) -0.010(3) -0.031(3) 0.021(4)

loop_
_atom_type_symbol
_atom_type_description
_atom_type_scat_dispersion_real
_atom_type_scat_dispersion_imag
_atom_type_scat_source
C C 0.0033 0.0016 'International Tables Vol C Tables 4.2.6.8 and 6.1.1.4'
H H 0.0000 0.0000 'International Tables Vol C Tables 4.2.6.8 and 6.1.1.4'
N N 0.0061 0.0033 'International Tables Vol C Tables 4.2.6.8 and 6.1.1.4'
O O 0.0106 0.0060 'International Tables Vol C Tables 4.2.6.8 and 6.1.1.4'
P P 0.1023 0.0942 'International Tables Vol C Tables 4.2.6.8 and 6.1.1.4'
Ni Ni 0.3393 1.1124 'International Tables Vol C Tables 4.2.6.8 and 6.1.1.4'

loop_
_geom_angle_atom_site_label_1
_geom_angle_atom_site_label_2
_geom_angle_atom_site_label_3
_geom_angle
O1 Ni1 N1 92.64(8)
O1 Ni1 C16 173.85(12)
N1 Ni1 C16 93.21(11)
O1 Ni1 P1 88.20(6)
N1 Ni1 P1 175.37(7)
C16 Ni1 P1 86.11(10)
C52 P1 C51 102.0(3)
C52 P1 C50 101.2(3)
C51 P1 C50 101.9(2)
C52 P1 Ni1 124.27(18)
C51 P1 Ni1 114.66(15)
C50 P1 Ni1 109.95(16)
C3 O1 Ni1 129.06(17)
C1 N1 C17 113.9(2)
C1 N1 Ni1 122.61(18)
C17 N1 Ni1 123.48(16)
C17 C22 C21 118.0(2)
C17 C22 C37 120.4(2)
C21 C22 C37 121.6(2)
C32 C24 C25 114.4(2)
C32 C24 C18 112.5(2)
C25 C24 C18 112.8(2)
C32 C24 H24 105.4
C25 C24 H24 105.4
C18 C24 H24 105.4
C21 C20 C19 118.5(2)
C21 C20 C23 120.1(3)
C19 C20 C23 121.4(3)
C20 C21 C22 122.0(3)
C20 C21 H21 119.0
C22 C21 H21 119.0
C7 C2 C3 121.3(2)
C7 C2 C1 116.2(2)
C3 C2 C1 122.3(2)
C25 C26 C27 121.2(3)
C25 C26 H26 119.4
C27 C26 H26 119.4
C5 C4 C3 117.5(2)
C5 C4 C8 121.0(3)
C3 C4 C8 121.5(2)
C20 C19 C18 122.0(3)
C20 C19 H19 119.0
C18 C19 H19 119.0
C26 C25 C30 118.1(3)
C26 C25 C24 119.7(2)
C30 C25 C24 122.2(3)
C49 C44 C45 117.9(3)
C49 C44 C37 120.1(3)
C45 C44 C37 122.0(3)
N1 C1 C2 128.8(2)
N1 C1 H1 115.6
C2 C1 H1 115.6
C7 C6 C5 115.7(2)
C7 C6 C12 122.2(3)
C5 C6 C12 122.0(3)
C25 C30 C29 120.5(3)
C25 C30 H30 119.8
C29 C30 H30 119.8
C19 C18 C17 118.1(2)
C19 C18 C24 122.6(2)
C17 C18 C24 119.3(2)
C6 C7 C2 122.1(3)
C6 C7 H7 118.9
C2 C7 H7 118.9
O1 C3 C2 121.5(2)
O1 C3 C4 121.4(2)
C2 C3 C4 117.1(2)
C43 C38 C39 117.3(3)
C43 C38 C37 122.9(3)
C39 C38 C37 119.8(3)
C4 C5 C6 125.6(3)
C4 C5 H5 117.2
C6 C5 H5 117.2
C44 C37 C22 112.3(2)
C44 C37 C38 113.3(2)
C22 C37 C38 112.7(2)
C44 C37 H37 105.9
C22 C37 H37 105.9
C38 C37 H37 105.9
C33 C32 C31 116.9(3)
C33 C32 C24 119.0(3)
C31 C32 C24 124.1(3)
C22 C17 C18 121.4(2)
C22 C17 N1 120.2(2)
C18 C17 N1 118.3(2)
C14' C12 C6 111.3(6)
C15 C12 C6 109.7(4)
C15 C12 C13 110.7(5)
C6 C12 C13 109.4(3)
C15 C12 C14 108.9(5)
C6 C12 C14 112.8(3)
C13 C12 C14 105.2(4)
C14' C12 C15' 109.6(9)
C6 C12 C15' 105.6(6)
C14' C12 C13' 114.3(9)
C6 C12 C13' 111.8(5)
C15' C12 C13' 103.6(9)
C20 C23 H23A 109.5
C20 C23 H23B 109.5
H23A C23 H23B 109.5
C20 C23 H23C 109.5
H23A C23 H23C 109.5
H23B C23 H23C 109.5
C44 C45 C46 120.2(3)
C44 C45 H45 119.9
C46 C45 H45 119.9
C28 C27 C26 119.9(3)
C28 C27 H27 120.0
C26 C27 H27 120.0
C29 C28 C27 120.2(3)
C29 C28 H28 119.9
C27 C28 H28 119.9
C48 C49 C44 121.3(3)
C48 C49 H49 119.3
C44 C49 H49 119.3
C28 C29 C30 120.1(3)
C28 C29 H29 119.9
C30 C29 H29 119.9
C10 C8 C9 111.4(3)
C10 C8 C4 109.5(3)
C9 C8 C4 109.2(3)
C10 C8 C11 107.1(3)
C9 C8 C11 107.1(3)
C4 C8 C11 112.6(3)
C32 C33 C34 122.3(4)
C32 C33 H33 118.9
C34 C33 H33 118.9
C47 C48 C49 120.5(4)
C47 C48 H48 119.7
C49 C48 H48 119.7
C36 C31 C32 120.6(4)
C36 C31 H31 119.7
C32 C31 H31 119.7
C48 C47 C46 119.5(4)
C48 C47 H47 120.3
C46 C47 H47 120.3
C35 C34 C33 119.6(4)
C35 C34 H34 120.2
C33 C34 H34 120.2
C47 C46 C45 120.6(3)
C47 C46 H46 119.7
C45 C46 H46 119.7
C8 C9 H9A 109.5
C8 C9 H9B 109.5
H9A C9 H9B 109.5
C8 C9 H9C 109.5
H9A C9 H9C 109.5
H9B C9 H9C 109.5
C38 C43 C42 120.8(4)
C38 C43 H43 119.6
C42 C43 H43 119.6
C38 C39 C40 121.0(4)
C38 C39 H39 119.5
C40 C39 H39 119.5
C8 C10 H10A 109.5
C8 C10 H10B 109.5
H10A C10 H10B 109.5
C8 C10 H10C 109.5
H10A C10 H10C 109.5
H10B C10 H10C 109.5
C41 C40 C39 120.8(4)
C41 C40 H40 119.6
C39 C40 H40 119.6
C8 C11 H11A 109.5
C8 C11 H11B 109.5
H11A C11 H11B 109.5
C8 C11 H11C 109.5
H11A C11 H11C 109.5
H11B C11 H11C 109.5
Ni1 C16 H16A 109.5
Ni1 C16 H16B 109.5
H16A C16 H16B 109.5
Ni1 C16 H16C 109.5
H16A C16 H16C 109.5
H16B C16 H16C 109.5
C41 C42 C43 120.6(5)
C41 C42 H42 119.7
C43 C42 H42 119.7
C36 C35 C34 119.2(4)
C36 C35 H35 120.4
C34 C35 H35 120.4
C40 C41 C42 119.4(4)
C40 C41 H41 120.3
C42 C41 H41 120.3
P1 C51 H51A 109.5
P1 C51 H51B 109.5
H51A C51 H51B 109.5
P1 C51 H51C 109.5
H51A C51 H51C 109.5
H51B C51 H51C 109.5
C35 C36 C31 121.4(4)
C35 C36 H36 119.3
C31 C36 H36 119.3
P1 C50 H50A 109.5
P1 C50 H50B 109.5
H50A C50 H50B 109.5
P1 C50 H50C 109.5
H50A C50 H50C 109.5
H50B C50 H50C 109.5
P1 C52 H52A 109.5
P1 C52 H52B 109.5
H52A C52 H52B 109.5
P1 C52 H52C 109.5
H52A C52 H52C 109.5
H52B C52 H52C 109.5
C12 C13 H13A 109.5
C12 C13 H13B 109.5
H13A C13 H13B 109.5
C12 C13 H13C 109.5
H13A C13 H13C 109.5
H13B C13 H13C 109.5
C12 C14 H14A 109.5
C12 C14 H14B 109.5
H14A C14 H14B 109.5
C12 C14 H14C 109.5
H14A C14 H14C 109.5
H14B C14 H14C 109.5
C12 C15 H15A 109.5
C12 C15 H15B 109.5
H15A C15 H15B 109.5
C12 C15 H15C 109.5
H15A C15 H15C 109.5
H15B C15 H15C 109.5
C12 C13' H13D 109.5
C12 C13' H13E 109.5
H13D C13' H13E 109.5
C12 C13' H13F 109.5
H13D C13' H13F 109.5
H13E C13' H13F 109.5
C12 C15' H15D 109.5
C12 C15' H15E 109.5
H15D C15' H15E 109.5
C12 C15' H15F 109.5
H15D C15' H15F 109.5
H15E C15' H15F 109.5
C12 C14' H14D 109.5
C12 C14' H14E 109.5
H14D C14' H14E 109.5
C12 C14' H14F 109.5
H14D C14' H14F 109.5
H14E C14' H14F 109.5

loop_
_geom_bond_atom_site_label_1
_geom_bond_atom_site_label_2
_geom_bond_distance
Ni1 O1 1.9284(18)
Ni1 N1 1.930(2)
Ni1 C16 1.937(3)
Ni1 P1 2.1381(9)
P1 C52 1.780(5)
P1 C51 1.817(4)
P1 C50 1.830(5)
O1 C3 1.309(3)
N1 C1 1.296(3)
N1 C17 1.447(3)
C22 C17 1.394(4)
C22 C21 1.399(4)
C22 C37 1.526(4)
C24 C32 1.521(4)
C24 C25 1.524(4)
C24 C18 1.539(4)
C24 H24 0.9800
C20 C21 1.378(4)
C20 C19 1.388(4)
C20 C23 1.520(4)
C21 H21 0.9300
C2 C7 1.405(4)
C2 C3 1.415(4)
C2 C1 1.429(3)
C26 C25 1.382(4)
C26 C27 1.384(4)
C26 H26 0.9300
C4 C5 1.386(4)
C4 C3 1.439(4)
C4 C8 1.540(4)
C19 C18 1.391(4)
C19 H19 0.9300
C25 C30 1.389(4)
C44 C49 1.383(4)
C44 C45 1.387(4)
C44 C37 1.522(4)
C1 H1 0.9300
C6 C7 1.372(4)
C6 C5 1.403(4)
C6 C12 1.534(4)
C30 C29 1.393(4)
C30 H30 0.9300
C18 C17 1.399(4)
C7 H7 0.9300
C38 C43 1.375(5)
C38 C39 1.376(5)
C38 C37 1.531(4)
C5 H5 0.9300
C37 H37 0.9800
C32 C33 1.373(4)
C32 C31 1.382(5)
C12 C14' 1.467(15)
C12 C15 1.495(7)
C12 C13 1.535(7)
C12 C14 1.543(7)
C12 C15' 1.594(17)
C12 C13' 1.616(15)
C23 H23A 0.9600
C23 H23B 0.9600
C23 H23C 0.9600
C45 C46 1.389(5)
C45 H45 0.9300
C27 C28 1.369(5)
C27 H27 0.9300
C28 C29 1.366(5)
C28 H28 0.9300
C49 C48 1.374(5)
C49 H49 0.9300
C29 H29 0.9300
C8 C10 1.531(5)
C8 C9 1.535(5)
C8 C11 1.540(4)
C33 C34 1.382(5)
C33 H33 0.9300
C48 C47 1.362(5)
C48 H48 0.9300
C31 C36 1.380(5)
C31 H31 0.9300
C47 C46 1.369(5)
C47 H47 0.9300
C34 C35 1.360(6)
C34 H34 0.9300
C46 H46 0.9300
C9 H9A 0.9600
C9 H9B 0.9600
C9 H9C 0.9600
C43 C42 1.394(5)
C43 H43 0.9300
C39 C40 1.400(6)
C39 H39 0.9300
C10 H10A 0.9600
C10 H10B 0.9600
C10 H10C 0.9600
C40 C41 1.333(7)
C40 H40 0.9300
C11 H11A 0.9600
C11 H11B 0.9600
C11 H11C 0.9600
C16 H16A 0.9600
C16 H16B 0.9600
C16 H16C 0.9600
C42 C41 1.361(7)
C42 H42 0.9300
C35 C36 1.354(6)
C35 H35 0.9300
C41 H41 0.9300
C51 H51A 0.9600
C51 H51B 0.9600
C51 H51C 0.9600
C36 H36 0.9300
C50 H50A 0.9600
C50 H50B 0.9600
C50 H50C 0.9600
C52 H52A 0.9600
C52 H52B 0.9600
C52 H52C 0.9600
C13 H13A 0.9600
C13 H13B 0.9600
C13 H13C 0.9600
C14 H14A 0.9600
C14 H14B 0.9600
C14 H14C 0.9600
C15 H15A 0.9600
C15 H15B 0.9600
C15 H15C 0.9600
C13' H13D 0.9600
C13' H13E 0.9600
C13' H13F 0.9600
C15' H15D 0.9600
C15' H15E 0.9600
C15' H15F 0.9600
C14' H14D 0.9600
C14' H14E 0.9600
C14' H14F 0.9600

loop_
_geom_torsion_atom_site_label_1
_geom_torsion_atom_site_label_2
_geom_torsion_atom_site_label_3
_geom_torsion_atom_site_label_4
_geom_torsion
C19 C20 C21 C22 0.7(4)
C23 C20 C21 C22 -177.1(3)
C17 C22 C21 C20 -1.6(4)
C37 C22 C21 C20 178.0(3)
C21 C20 C19 C18 -0.3(4)
C23 C20 C19 C18 177.4(3)
C27 C26 C25 C30 -0.5(4)
C27 C26 C25 C24 179.6(3)
C32 C24 C25 C26 103.7(3)
C18 C24 C25 C26 -125.9(3)
C32 C24 C25 C30 -76.2(3)
C18 C24 C25 C30 54.1(3)
C17 N1 C1 C2 173.3(3)
Ni1 N1 C1 C2 -8.0(4)
C7 C2 C1 N1 176.2(3)
C3 C2 C1 N1 -8.8(4)
C26 C25 C30 C29 -0.6(4)
C24 C25 C30 C29 179.4(3)
C20 C19 C18 C17 0.9(4)
C20 C19 C18 C24 -176.4(2)
C32 C24 C18 C19 22.0(4)
C25 C24 C18 C19 -109.3(3)
C32 C24 C18 C17 -155.3(2)
C25 C24 C18 C17 73.5(3)
C5 C6 C7 C2 -3.9(4)
C12 C6 C7 C2 178.7(3)
C3 C2 C7 C6 -1.6(4)
C1 C2 C7 C6 173.4(3)
Ni1 O1 C3 C2 4.2(4)
Ni1 O1 C3 C4 -178.24(19)
C7 C2 C3 O1 -174.5(2)
C1 C2 C3 O1 10.8(4)
C7 C2 C3 C4 7.9(4)
C1 C2 C3 C4 -166.9(2)
C5 C4 C3 O1 173.9(3)
C8 C4 C3 O1 -6.7(4)
C5 C4 C3 C2 -8.4(4)
C8 C4 C3 C2 171.0(3)
C3 C4 C5 C6 3.2(4)
C8 C4 C5 C6 -176.2(3)
C7 C6 C5 C4 3.0(4)
C12 C6 C5 C4 -179.6(3)
C49 C44 C37 C22 139.3(3)
C45 C44 C37 C22 -40.8(4)
C49 C44 C37 C38 -91.5(3)
C45 C44 C37 C38 88.4(3)
C17 C22 C37 C44 -82.6(3)
C21 C22 C37 C44 97.9(3)
C17 C22 C37 C38 148.0(3)
C21 C22 C37 C38 -31.6(4)
C43 C38 C37 C44 -2.2(4)
C39 C38 C37 C44 176.2(3)
C43 C38 C37 C22 126.8(3)
C39 C38 C37 C22 -54.9(4)
C25 C24 C32 C33 -156.1(3)
C18 C24 C32 C33 73.5(3)
C25 C24 C32 C31 22.6(4)
C18 C24 C32 C31 -107.9(3)
C21 C22 C17 C18 2.3(4)
C37 C22 C17 C18 -177.3(2)
C21 C22 C17 N1 179.8(2)
C37 C22 C17 N1 0.2(4)
C19 C18 C17 C22 -1.9(4)
C24 C18 C17 C22 175.5(2)
C19 C18 C17 N1 -179.4(2)
C24 C18 C17 N1 -2.0(3)
C1 N1 C17 C22 82.2(3)
Ni1 N1 C17 C22 -96.6(3)
C1 N1 C17 C18 -100.3(3)
Ni1 N1 C17 C18 81.0(3)
C7 C6 C12 C14' -121.0(8)
C5 C6 C12 C14' 61.7(8)
C7 C6 C12 C15 70.8(5)
C5 C6 C12 C15 -106.4(5)
C7 C6 C12 C13 -50.8(5)
C5 C6 C12 C13 132.0(4)
C7 C6 C12 C14 -167.5(4)
C5 C6 C12 C14 15.2(5)
C7 C6 C12 C15' 120.1(8)
C5 C6 C12 C15' -57.1(8)
C7 C6 C12 C13' 8.1(8)
C5 C6 C12 C13' -169.1(7)
C49 C44 C45 C46 -1.1(5)
C37 C44 C45 C46 179.0(3)
C25 C26 C27 C28 1.2(5)
C26 C27 C28 C29 -0.9(6)
C45 C44 C49 C48 1.0(5)
C37 C44 C49 C48 -179.1(3)
C27 C28 C29 C30 -0.2(6)
C25 C30 C29 C28 0.9(5)
C5 C4 C8 C10 -115.4(3)
C3 C4 C8 C10 65.2(4)
C5 C4 C8 C9 122.4(3)
C3 C4 C8 C9 -57.0(4)
C5 C4 C8 C11 3.6(5)
C3 C4 C8 C11 -175.8(3)
C31 C32 C33 C34 0.6(5)
C24 C32 C33 C34 179.3(3)
C44 C49 C48 C47 -0.1(6)
C33 C32 C31 C36 -0.7(6)
C24 C32 C31 C36 -179.4(4)
C49 C48 C47 C46 -0.8(6)
C32 C33 C34 C35 0.0(6)
C48 C47 C46 C45 0.6(6)
C44 C45 C46 C47 0.3(5)
C39 C38 C43 C42 0.9(6)
C37 C38 C43 C42 179.3(4)
C43 C38 C39 C40 -2.1(6)
C37 C38 C39 C40 179.5(4)
C38 C39 C40 C41 1.5(8)
C38 C43 C42 C41 0.9(8)
C33 C34 C35 C36 -0.5(7)
C39 C40 C41 C42 0.4(8)
C43 C42 C41 C40 -1.6(9)
C34 C35 C36 C31 0.4(8)
C32 C31 C36 C35 0.2(7)
